data_2001445
loop_
_publ_author_name
'Dunaj-Jur\<co, M.'
'Poto\<c\<n\'ak, I.'
'C\'ibik, J.'
'Kabe\<sov\'a, M.'
'Kettmann, V.'
'Miklo\<s, D.'

_publ_section_title
;
 Mixed-valence Cu^I^--Cu^II^ complexes. Structure of
 cyanobis(1,10-phenanthroline)copper(II)
 bis(cyano)(1,10-phenanthroline)cuprate(I) pentahydrate
;
_journal_issue 8
_journal_name_full 'Acta Crystallographica Section C'
_journal_page_first 1479
_journal_page_last 1482
_journal_paper_doi 10.1107/S0108270193001775
_journal_volume 49
_journal_year 1993
_chemical_formula_sum 'C39 H34 Cu2 N9 O5'
_chemical_formula_weight 835.8
_space_group_IT_number 2
_space_group_name_Hall '-P 1'
_space_group_name_H-M_alt 'P -1'
_symmetry_cell_setting triclinic
_symmetry_space_group_name_Hall '-P 1'
_symmetry_space_group_name_H-M 'P -1'
_atom_type_scat_source IntTabIV
_cell_angle_alpha 107.32(10)
_cell_angle_beta 107.11(9)
_cell_angle_gamma 106.79(9)
_cell_formula_units_Z 2
_cell_length_a 11.483(15)
_cell_length_b 12.066(15)
_cell_length_c 15.586(8)
_cell_measurement_reflns_used 15
_cell_measurement_temperature 293
_cell_measurement_theta_max 15
_cell_measurement_theta_min 6
_cell_volume 1795(4)
_diffrn_measurement_device 'Syntex P2~1~'
_diffrn_measurement_method \q/2\q
_diffrn_radiation_type MoK\a
_diffrn_radiation_wavelength 0.71069
_diffrn_reflns_av_R_equivalents 0.028
_diffrn_reflns_limit_h_max 10
_diffrn_reflns_limit_h_min -11
_diffrn_reflns_limit_k_max 12
_diffrn_reflns_limit_k_min -12
_diffrn_reflns_limit_l_max 15
_diffrn_reflns_limit_l_min 0
_diffrn_reflns_number 5123
_diffrn_reflns_theta_max 22.5
_diffrn_standards_decay_% <5
_diffrn_standards_interval_count 100
_diffrn_standards_number 2
_exptl_absorpt_coefficient_mu 1.294
_exptl_absorpt_correction_type none
_exptl_crystal_colour 'dark green'
_exptl_crystal_density_diffrn 1.546
_exptl_crystal_density_meas 1.540(10)
_exptl_crystal_density_method 'flotation in bromoform/acetone'
_exptl_crystal_description prism
_exptl_crystal_size_max 0.7
_exptl_crystal_size_mid 0.4
_exptl_crystal_size_min 0.3
_refine_diff_density_max 0.53
_refine_diff_density_min -0.50
_refine_ls_extinction_method none
_refine_ls_goodness_of_fit_obs 1.61
_refine_ls_hydrogen_treatment refxyz
_refine_ls_number_parameters 496
_refine_ls_number_reflns 2658
_refine_ls_R_factor_obs 0.058
_refine_ls_shift/esd_max 0.01
_refine_ls_weighting_details 'w = 1.619/[\s^2^(F~o~)+0.00054|F~o~|^2^]'
_refine_ls_weighting_scheme calc
_refine_ls_wR_factor_obs 0.051
_reflns_number_observed 2658
_reflns_number_total 4684
_reflns_observed_criterion I>3\s(I)
_cod_data_source_file ka1018.cif
_cod_data_source_block ka1018_structure_1_of_1
_cod_depositor_comments
;
The following automatic conversions were performed:

'_refine_ls_weighting_scheme' value 'w =
1.619/[\s^2^(F~o~)+0.00054|F~o~|^2^]' was changed to 'calc'. New tag
'_refine_ls_weighting_details' was created. The value of the new tag
was set to 'w = 1.619/[\s^2^(F~o~)+0.00054|F~o~|^2^]'.

Automatic conversion script
Id: cif_fix_values 3143 2015-03-26 13:38:13Z robertas 
;
_cod_database_code 2001445

loop_
_space_group_symop_id
_space_group_symop_operation_xyz
1 x,y,z
2 -x,-y,-z

loop_
_atom_site_label
_atom_site_fract_x
_atom_site_fract_y
_atom_site_fract_z
_atom_site_U_iso_or_equiv
Cu1 .27770(10) .26040(10) .23630(10) .0516(6)
Cu2 .35490(10) -.00680(10) .64950(10) .0608(8)
N11 .2963(7) .1073(7) .1636(5) .049(4)
N12 .0765(6) .1227(6) .1715(5) .051(4)
N13 .3586(6) .2566(6) .3706(6) .047(4)
N14 .2453(7) .3976(6) .3179(6) .048(5)
N21 .2829(7) .1344(7) .6895(7) .052(5)
N22 .2342(6) -.0201(7) .5135(6) .048(5)
N1 .3937(8) .4069(8) .1285(7) .075(6)
N2 .6426(8) .1684(9) .7172(7) .086(7)
N3 .2353(9) -.2272(8) .6946(6) .078(6)
C1 .3513(9) .3555(9) .1702(7) .054(6)
C2 .5388(9) .0969(10) .6881(7) .060(6)
C3 .2784(9) -.1477(10) .6756(7) .063(7)
O1 .0746(7) .4918(7) .8701(6) .113(6)
O2 .1683(7) .6005(6) .1373(5) .096(5)
O3 .4638(7) .7060(7) .9701(6) .102(6)
O4 .3164(7) .5436(7) .0260(6) .108(6)
O5 .2311(8) .6689(9) .8296(7) .139(7)
C111 .1865(9) -.0023(9) .1199(6) .047(5)
C112 .4053(9) .1011(9) .1575(7) .063(6)
C113 .4130(11) -.0092(13) .1106(9) .076(8)
C114 .3040(13) -.1165(11) .0667(8) .077(8)
C115 .1827(11) -.1182(10) .0691(7) .060(3)
C116 .0599(13) -.2278(9) .0259(7) .072(7)
C121 .0688(8) .0079(8) .1243(6) .042(5)
C122 -.0315(10) .1345(9) .1776(7) .060(6)
C123 -.1535(9) .0293(11) .1314(8) .065(7)
C124 -.1639(9) -.0864(10) .0833(7) .064(6)
C125 -.0503(10) -.1013(9) .0782(7) .055(6)
C126 -.0491(10) -.2189(9) .0315(8) .070(7)
C131 .3514(8) .3456(8) .4427(8) .044(6)
C132 .4163(9) .1847(8) .3964(8) .054(6)
C133 .4670(9) .1970(10) .4901(10) .068(8)
C134 .4605(8) .2846(9) .5634(7) .054(6)
C135 .4002(8) .3620(9) .5392(8) .047(6)
C136 .3845(9) .4577(10) .6072(7) .059(6)
C141 .2878(8) .4193(8) .4127(8) .043(5)
C142 .1855(9) .4657(9) .2877(7) .062(6)
C143 .1657(9) .5556(9) .3521(9) .069(7)
C144 .2083(9) .5787(8) .4468(9) .061(7)
C145 .2734(8) .5100(8) .4808(8) .047(5)
C146 .3243(10) .5261(9) .5786(8) .064(6)
C211 .2063(9) .1477(9) .6124(9) .052(7)
C212 .3147(10) .2134(11) .7774(9) .069(7)
C213 .2706(13) .3086(13) .7976(10) .093(9)
C214 .1945(13) .3221(10) .7245(12) .081(8)
C215 .1576(9) .2418(9) .6289(10) .060(8)
C216 .0742(11) .2417(10) .5397(12) .079(8)
C221 .1782(8) .0629(8) .5187(8) .042(6)
C222 .2117(9) -.0969(9) .4248(9) .052(6)
C223 .1319(10) -.0967(9) .3413(7) .059(6)
C224 .0728(9) -.0168(11) .3453(8) .060(6)
C225 .0970(8) .0688(9) .4360(9) .054(6)
C226 .0433(8) .1599(11) .4502(10) .069(7)
H112 .475(6) .175(6) .196(4) ?
H113 .488(6) -.015(6) .103(5) ?
H114 .299(6) -.189(6) .034(5) ?
H116 .071(6) -.302(6) -.006(4) ?
H122 -.017(6) .224(6) .214(4) ?
H123 -.219(6) .042(6) .145(4) ?
H124 -.245(5) -.163(5) .051(4) ?
H126 -.136(6) -.297(6) .001(4) ?
H132 .410(5) .122(5) .340(4) ?
H133 .504(6) .153(6) .504(5) ?
H134 .491(5) .303(5) .625(4) ?
H136 .410(5) .46120(10) .666(4) ?
H142 .160(5) .445(5) .226(4) ?
H143 .126(6) .595(6) .329(4) ?
H144 .197(5) .637(5) .492(4) ?
H146 .304(6) .569(5) .604(4) ?
H212 .371(6) .210(6) .840(4) ?
H213 .315(6) .363(6) .859(5) ?
H214 .173(6) .390(6) .742(5) ?
H216 .054(7) .292(6) .545(5) ?
H222 .258(5) -.157(5) .428(4) ?
H223 .105(5) -.159(5) .277(4) ?
H224 .013(6) -.022(5) .285(4) ?
H226 -.019(6) .148(6) .383(5) ?
H11 .130(8) .487(8) .917(6) ?
H12 .061(8) .446(8) .831(6) ?
H21 .225(7) .680(7) .193(6) ?
H22 .196(7) .571(7) .108(6) ?
H31 .501(8) .663(7) .942(6) ?
H32 .420(7) .722(7) .942(6) ?
H41 .415(7) .635(7) .091(5) ?
H42 .276(8) .559(7) .042(6) ?
H51 .225(9) .709(9) .793(7) ?
H52 .171(9) .618(9) .788(7) ?

loop_
_geom_angle_atom_site_label_1
_geom_angle_atom_site_label_2
_geom_angle_atom_site_label_3
_geom_angle
_geom_angle_publ_flag
N14 Cu1 C1 95.4(6) yes
N13 Cu1 C1 132.8(6) yes
N13 Cu1 N14 80.6(5) yes
N12 Cu1 C1 123.3(5) yes
N12 Cu1 N14 95.0(5) yes
N12 Cu1 N13 103.9(5) yes
N11 Cu1 C1 93.4(6) yes
N11 Cu1 N14 171.1(6) yes
N11 Cu1 N13 93.9(5) yes
N11 Cu1 N12 79.4(5) yes
C2 Cu2 C3 129.9(7) yes
N22 Cu2 C3 112.7(6) yes
N22 Cu2 C2 110.8(6) yes
N21 Cu2 C3 112.3(6) yes
N21 Cu2 C2 100.8(6) yes
N21 Cu2 N22 76.4(5) yes
Cu1 C1 N1 177.2(12) yes
Cu2 C2 N2 171.5(13) yes
Cu2 C3 N3 177.3(11) yes

loop_
_geom_bond_atom_site_label_1
_geom_bond_atom_site_label_2
_geom_bond_distance
_geom_bond_publ_flag
Cu1 N11 1.966(9) yes
Cu1 N12 2.128(7) yes
Cu1 N13 2.046(10) yes
Cu1 N14 1.969(9) yes
Cu1 C1 1.936(13) yes
N11 C111 1.341(11) yes
N11 C112 1.304(15) yes
N12 C121 1.324(12) yes
N12 C122 1.316(15) yes
N13 C131 1.345(13) yes
N13 C132 1.318(14) yes
N14 C141 1.327(15) yes
N14 C142 1.317(15) yes
N1 C1 1.138(17) yes
C111 C115 1.367(16) yes
C111 C121 1.411(15) yes
C112 C113 1.357(19) yes
C113 C114 1.320(15) yes
C114 C115 1.40(2) yes
C115 C116 1.423(14) yes
C116 C126 1.31(2) yes
C121 C125 1.393(11) yes
C122 C123 1.388(13) yes
C123 C124 1.324(17) yes
C124 C125 1.389(17) yes
C125 C126 1.395(16) yes
C131 C135 1.370(17) yes
C131 C141 1.402(16) yes
C132 C133 1.347(19) yes
C133 C134 1.343(17) yes
C134 C135 1.387(17) yes
C135 C136 1.412(16) yes
C136 C146 1.313(18) yes
C141 C145 1.367(15) yes
C142 C143 1.365(16) yes
C143 C144 1.322(19) yes
C144 C145 1.383(16) yes
C145 C146 1.392(17) yes
Cu2 N21 2.112(10) yes
Cu2 N22 2.093(9) yes
Cu2 C2 1.914(10) yes
Cu2 C3 1.894(13) yes
N21 C211 1.348(16) yes
N21 C212 1.283(15) yes
N22 C221 1.333(14) yes
N22 C222 1.314(15) yes
N2 C2 1.107(12) yes
N3 C3 1.111(16) yes
C211 C215 1.395(17) yes
C211 C221 1.388(16) yes
C212 C213 1.38(2) yes
C213 C214 1.30(2) yes
C214 C215 1.37(2) yes
C215 C216 1.44(2) yes
C216 C226 1.32(2) yes
C221 C225 1.386(17) yes
C222 C223 1.355(17) yes
C223 C224 1.327(19) yes
C224 C225 1.370(16) yes
C225 C226 1.402(18) yes
